data_1515522
loop_
_publ_author_name
'Johnson, Magnus T.'
'Marthinus Janse van Rensburg, J.'
'Axelsson, Martin'
'Ahlquist, M\%arten S. G.'
'Wendt, Ola F.'

_publ_section_title
;
 Reactivity of NHC Au(i)--C \s-bonds with electrophiles. An investigation
 of their possible involvement in catalytic C--C bond formation
;
_journal_issue 12
_journal_name_full 'Chemical Science'
_journal_page_first 2373
_journal_paper_doi 10.1039/c1sc00428j
_journal_volume 2
_journal_year 2011
_chemical_formula_sum 'C27 H29 Au N2'
_chemical_formula_weight 578.49
_chemical_name_systematic
;
?
;
_space_group_IT_number 2
_symmetry_cell_setting triclinic
_symmetry_space_group_name_Hall '-P 1'
_symmetry_space_group_name_H-M 'P -1'
_atom_sites_solution_hydrogens geom
_atom_sites_solution_primary direct
_atom_sites_solution_secondary difmap
_audit_creation_method SHELXL-97
_cell_angle_alpha 79.470(4)
_cell_angle_beta 83.978(4)
_cell_angle_gamma 77.020(4)
_cell_formula_units_Z 4
_cell_length_a 9.9439(5)
_cell_length_b 15.6363(8)
_cell_length_c 16.4516(8)
_cell_measurement_reflns_used 7128
_cell_measurement_temperature 293(2)
_cell_measurement_theta_max 33.0880
_cell_measurement_theta_min 2.2467
_cell_volume 2445.2(2)
_computing_cell_refinement
;
CrysAlis RED, Oxford Diffraction Ltd.,
Version 1.171.31.5 (release 28-08-2006 CrysAlis171 .NET)
(compiled Aug 28 2006,13:05:05)
;
_computing_data_collection
;
CrysAlis CCD, Oxford Diffraction Ltd.,
Version 1.171.31.5 (release 28-08-2006 CrysAlis171 .NET)
(compiled Aug 28 2006,13:05:05)
;
_computing_data_reduction
;
CrysAlis RED, Oxford Diffraction Ltd.,
Version 1.171.31.5 (release 28-08-2006 CrysAlis171 .NET)
(compiled Aug 28 2006,13:05:05)
;
_computing_structure_refinement 'SHELXL-97 (Sheldrick, 2008)'
_computing_structure_solution
;
A. Altomare, M. C. Burla, M. Camalli, G. L. Cascarano, C. Giacovazzo, A.
Guagliardi, A. G. G. Moliterni, G. Polidori, R. Spagna: SIR97: a new tool for
crystal structure determination and refinement; J. Appl. Crystallogr. 1999,
32, 115-119.
;
_diffrn_ambient_temperature 293(2)
_diffrn_detector_area_resol_mean 16.1829
_diffrn_measured_fraction_theta_full 0.966
_diffrn_measured_fraction_theta_max 0.846
_diffrn_measurement_device_type 'Xcalibur, Sapphire3'
_diffrn_measurement_method '\w scans'
_diffrn_radiation_monochromator graphite
_diffrn_radiation_source 'fine-focus sealed tube'
_diffrn_radiation_type MoK\a
_diffrn_radiation_wavelength 0.71069
_diffrn_reflns_av_R_equivalents 0.0287
_diffrn_reflns_av_sigmaI/netI 0.1502
_diffrn_reflns_limit_h_max 14
_diffrn_reflns_limit_h_min -11
_diffrn_reflns_limit_k_max 19
_diffrn_reflns_limit_k_min -23
_diffrn_reflns_limit_l_max 23
_diffrn_reflns_limit_l_min -24
_diffrn_reflns_number 24817
_diffrn_reflns_theta_full 27.00
_diffrn_reflns_theta_max 33.16
_diffrn_reflns_theta_min 2.25
_diffrn_standards_decay_% 0
_exptl_absorpt_coefficient_mu 6.031
_exptl_absorpt_correction_T_max 1.00000
_exptl_absorpt_correction_T_min 0.52387
_exptl_absorpt_correction_type multi-scan
_exptl_absorpt_process_details
;
CrysAlis RED, Oxford Diffraction Ltd.,
Version 1.171.31.5 (release 28-08-2006 CrysAlis171 .NET)
(compiled Aug 28 2006,13:05:05)
Empirical absorption correction using spherical harmonics,
implemented in SCALE3 ABSPACK scaling algorithm.
;
_exptl_crystal_colour colorless
_exptl_crystal_density_diffrn 1.571
_exptl_crystal_density_method 'not measured'
_exptl_crystal_description plate
_exptl_crystal_F_000 1136
_exptl_crystal_size_max 0.2
_exptl_crystal_size_mid 0.2
_exptl_crystal_size_min 0.2
_refine_diff_density_max 1.038
_refine_diff_density_min -0.908
_refine_diff_density_rms 0.128
_refine_ls_extinction_method none
_refine_ls_goodness_of_fit_ref 0.924
_refine_ls_hydrogen_treatment constr
_refine_ls_matrix_type full
_refine_ls_number_parameters 529
_refine_ls_number_reflns 15799
_refine_ls_number_restraints 0
_refine_ls_restrained_S_all 0.924
_refine_ls_R_factor_all 0.1177
_refine_ls_R_factor_gt 0.0370
_refine_ls_shift/su_max 0.003
_refine_ls_shift/su_mean 0.000
_refine_ls_structure_factor_coef Fsqd
_refine_ls_weighting_details 'calc w=1/[\s^2^(Fo^2^)+(0.0403P)^2^+0.0000P] where P=(Fo^2^+2Fc^2^)/3'
_refine_ls_weighting_scheme calc
_refine_ls_wR_factor_gt 0.0780
_refine_ls_wR_factor_ref 0.1025
_reflns_number_gt 6460
_reflns_number_total 15799
_reflns_threshold_expression >2\s(I)
_cod_data_source_file c1sc00428j.txt
_cod_data_source_block compound3
_cod_depositor_comments
;
The following automatic conversions were performed:

'_symmetry_cell_setting' value 'Triclinic' changed to 'triclinic'
according to
/usr/data/users/saulius/automatic-downloads/retrospective/RSC/lib/dictionaries/cif_core.dic
dictionary named 'cif_core.dic' version 2.4.2 from 2011-04-26.

Automatic conversion script
Id: cif_fix_values 2281 2013-09-26 08:29:07Z andrius 
;
_cod_original_sg_symbol_H-M P-1
_cod_database_code 1515522

loop_
_symmetry_equiv_pos_as_xyz
'x, y, z'
'-x, -y, -z'

loop_
_atom_site_label
_atom_site_type_symbol
_atom_site_fract_x
_atom_site_fract_y
_atom_site_fract_z
_atom_site_U_iso_or_equiv
_atom_site_adp_type
_atom_site_occupancy
_atom_site_symmetry_multiplicity
_atom_site_calc_flag
_atom_site_refinement_flags
Au2 Au 1.02079(2) 0.246666(13) 0.502992(13) 0.05424(8) Uani 1 1 d .
Au1 Au 0.74468(2) 0.239459(15) 1.046257(14) 0.06121(8) Uani 1 1 d .
C34 C 0.8523(5) 0.2847(3) 0.4350(3) 0.0513(13) Uani 1 1 d .
C37 C 0.9025(5) 0.1596(4) 0.3570(3) 0.0522(13) Uani 1 1 d .
N4 N 0.8204(4) 0.2413(3) 0.3793(3) 0.0551(11) Uani 1 1 d .
C22 C 1.2554(6) 0.1750(5) 1.0503(4) 0.080(2) Uani 1 1 d .
H22 H 1.3020 0.1978 1.0847 0.097 Uiso 1 1 calc R
C28 C 1.1901(5) 0.2053(3) 0.5712(3) 0.0526(9) Uani 1 1 d .
C7 C 0.8423(6) 0.2804(4) 0.9361(3) 0.0666(16) Uani 1 1 d .
C26 C 1.1160(8) 0.1081(5) 0.9506(4) 0.086(2) Uani 1 1 d .
C27 C 1.0389(8) 0.0728(5) 0.8945(5) 0.118(3) Uani 1 1 d .
H27A H 0.9419 0.0982 0.9009 0.177 Uiso 1 1 calc R
H27B H 1.0536 0.0092 0.9089 0.177 Uiso 1 1 calc R
H27C H 1.0721 0.0884 0.8380 0.177 Uiso 1 1 calc R
N3 N 0.7482(4) 0.3557(3) 0.4370(3) 0.0580(12) Uani 1 1 d .
C10 C 0.6385(6) 0.3823(4) 0.8703(3) 0.0616(15) Uani 1 1 d .
N1 N 0.9759(5) 0.2588(4) 0.9095(3) 0.0765(15) Uani 1 1 d .
C45 C 1.0190(7) 0.2518(4) 0.2407(4) 0.095(2) Uani 1 1 d .
H45A H 1.0971 0.2419 0.2015 0.143 Uiso 1 1 calc R
H45B H 1.0342 0.2902 0.2767 0.143 Uiso 1 1 calc R
H45C H 0.9373 0.2792 0.2117 0.143 Uiso 1 1 calc R
N2 N 0.7802(5) 0.3370(4) 0.8715(3) 0.0702(14) Uani 1 1 d .
C31 C 1.4188(7) 0.1467(5) 0.6698(5) 0.094(2) Uani 1 1 d .
H31 H 1.4956 0.1294 0.7013 0.113 Uiso 1 1 calc R
C50 C 0.7240(6) 0.5397(4) 0.5970(4) 0.0619(15) Uani 1 1 d .
C24 C 1.4073(8) 0.0254(6) 1.0968(5) 0.119(3) Uani 1 1 d .
H24A H 1.4863 0.0519 1.0938 0.179 Uiso 1 1 calc R
H24B H 1.4339 -0.0295 1.0752 0.179 Uiso 1 1 calc R
H24C H 1.3724 0.0138 1.1535 0.179 Uiso 1 1 calc R
C41 C 1.0680(6) 0.0039(4) 0.3162(4) 0.0660(17) Uani 1 1 d .
C20 C 1.1512(7) 0.2344(5) 1.0087(4) 0.084(2) Uani 1 1 d .
C46 C 0.7384(6) 0.4205(4) 0.4913(4) 0.0616(15) Uani 1 1 d .
C42 C 1.1588(6) -0.0823(4) 0.2963(4) 0.086(2) Uani 1 1 d .
H42A H 1.1152 -0.1309 0.3201 0.129 Uiso 1 1 calc R
H42B H 1.2469 -0.0911 0.3190 0.129 Uiso 1 1 calc R
H42C H 1.1718 -0.0795 0.2373 0.129 Uiso 1 1 calc R
C49 C 0.7888(7) 0.5537(3) 0.5188(5) 0.0758(19) Uani 1 1 d .
H49 H 0.8272 0.6037 0.5023 0.091 Uiso 1 1 calc R
C19 C 1.0838(6) 0.1974(5) 0.9579(4) 0.0687(17) Uani 1 1 d .
C29 C 1.3154(7) 0.1694(5) 0.5402(4) 0.091(2) Uani 1 1 d .
H29 H 1.3269 0.1635 0.4845 0.110 Uiso 1 1 calc R
C12 C 0.5788(8) 0.2420(5) 0.8409(5) 0.115(3) Uani 1 1 d .
H12A H 0.5665 0.2050 0.8934 0.173 Uiso 1 1 calc R
H12B H 0.6736 0.2277 0.8201 0.173 Uiso 1 1 calc R
H12C H 0.5202 0.2320 0.8024 0.173 Uiso 1 1 calc R
C38 C 0.8824(5) 0.0788(3) 0.4018(3) 0.0534(13) Uani 1 1 d .
C48 C 0.8686(9) 0.5091(5) 0.3795(4) 0.108(3) Uani 1 1 d .
H48A H 0.9340 0.4559 0.3701 0.161 Uiso 1 1 calc R
H48B H 0.9162 0.5570 0.3754 0.161 Uiso 1 1 calc R
H48C H 0.8013 0.5242 0.3386 0.161 Uiso 1 1 calc R
C14 C 0.3679(7) 0.4726(4) 0.8573(3) 0.0712(18) Uani 1 1 d .
C1 C 0.6437(5) 0.1932(3) 1.1522(3) 0.0526(9) Uani 1 1 d .
C6 C 0.7026(6) 0.1163(4) 1.2049(4) 0.0664(16) Uani 1 1 d .
H6 H 0.7944 0.0895 1.1935 0.080 Uiso 1 1 calc R
C17 C 0.6016(8) 0.4699(5) 0.8830(4) 0.0752(18) Uani 1 1 d .
C51 C 0.7188(7) 0.6070(4) 0.6539(4) 0.090(2) Uani 1 1 d .
H51A H 0.7887 0.5842 0.6929 0.136 Uiso 1 1 calc R
H51B H 0.6294 0.6174 0.6831 0.136 Uiso 1 1 calc R
H51C H 0.7349 0.6619 0.6215 0.136 Uiso 1 1 calc R
C52 C 0.6667(6) 0.4682(4) 0.6201(3) 0.0596(15) Uani 1 1 d .
H52 H 0.6227 0.4594 0.6728 0.072 Uiso 1 1 calc R
C44 C 1.0008(6) 0.1640(3) 0.2915(4) 0.0577(15) Uani 1 1 d .
C23 C 1.2974(6) 0.0874(6) 1.0469(4) 0.090(2) Uani 1 1 d .
C30 C 1.4321(7) 0.1398(5) 0.5892(5) 0.0881(15) Uani 1 1 d .
H30 H 1.5178 0.1156 0.5652 0.106 Uiso 1 1 calc R
C35 C 0.6537(6) 0.3566(4) 0.3813(4) 0.079(2) Uani 1 1 d .
H35 H 0.5730 0.3993 0.3712 0.094 Uiso 1 1 calc R
C40 C 0.9687(6) 0.0031(4) 0.3801(4) 0.0620(16) Uani 1 1 d .
H40 H 0.9588 -0.0516 0.4107 0.074 Uiso 1 1 calc R
C43 C 1.0831(6) 0.0858(4) 0.2717(4) 0.0666(16) Uani 1 1 d .
H43 H 1.1499 0.0882 0.2278 0.080 Uiso 1 1 calc R
C47 C 0.7973(6) 0.4941(4) 0.4644(4) 0.0608(15) Uani 1 1 d .
C53 C 0.6708(6) 0.4070(3) 0.5680(4) 0.0617(15) Uani 1 1 d .
C5 C 0.6311(8) 0.0783(4) 1.2730(4) 0.083(2) Uani 1 1 d .
H5 H 0.6724 0.0247 1.3042 0.099 Uiso 1 1 calc R
C21 C 1.1132(9) 0.3312(5) 1.0139(4) 0.108(3) Uani 1 1 d .
H21A H 1.1728 0.3446 1.0498 0.161 Uiso 1 1 calc R
H21B H 1.0189 0.3460 1.0355 0.161 Uiso 1 1 calc R
H21C H 1.1232 0.3652 0.9596 0.161 Uiso 1 1 calc R
C11 C 0.5411(7) 0.3388(4) 0.8518(4) 0.0761(18) Uani 1 1 d .
C36 C 0.6981(6) 0.2864(4) 0.3450(4) 0.0779(19) Uani 1 1 d .
H36 H 0.6554 0.2701 0.3043 0.093 Uiso 1 1 calc R
C9 C 0.8756(8) 0.3503(6) 0.8049(5) 0.107(3) Uani 1 1 d .
H9 H 0.8575 0.3860 0.7539 0.129 Uiso 1 1 calc R
C16 C 0.4670(9) 0.5127(4) 0.8769(4) 0.087(2) Uani 1 1 d .
H16 H 0.4411 0.5712 0.8864 0.105 Uiso 1 1 calc R
C3 C 0.4372(7) 0.1949(5) 1.2475(5) 0.0881(15) Uani 1 1 d .
H3 H 0.3474 0.2227 1.2625 0.106 Uiso 1 1 calc R
C25 C 1.2227(6) 0.0548(5) 0.9966(5) 0.092(2) Uani 1 1 d .
H25 H 1.2453 -0.0057 0.9939 0.110 Uiso 1 1 calc R
C4 C 0.4988(9) 0.1195(5) 1.2949(4) 0.091(2) Uani 1 1 d .
H4 H 0.4518 0.0954 1.3423 0.110 Uiso 1 1 calc R
C8 C 0.9974(8) 0.3025(6) 0.8280(4) 0.100(3) Uani 1 1 d .
H8 H 1.0811 0.2986 0.7964 0.120 Uiso 1 1 calc R
C13 C 0.4071(7) 0.3858(4) 0.8457(4) 0.0766(18) Uani 1 1 d .
H13 H 0.3406 0.3576 0.8333 0.092 Uiso 1 1 calc R
C15 C 0.2188(7) 0.5237(4) 0.8487(5) 0.101(2) Uani 1 1 d .
H15A H 0.1920 0.5590 0.8920 0.152 Uiso 1 1 calc R
H15B H 0.1591 0.4824 0.8530 0.152 Uiso 1 1 calc R
H15C H 0.2115 0.5617 0.7958 0.152 Uiso 1 1 calc R
C39 C 0.7738(6) 0.0758(4) 0.4713(4) 0.0761(18) Uani 1 1 d .
H39A H 0.7940 0.1053 0.5135 0.114 Uiso 1 1 calc R
H39B H 0.7722 0.0150 0.4941 0.114 Uiso 1 1 calc R
H39C H 0.6853 0.1053 0.4510 0.114 Uiso 1 1 calc R
C54 C 0.6002(8) 0.3284(4) 0.5939(5) 0.109(3) Uani 1 1 d .
H54A H 0.5492 0.3231 0.5492 0.164 Uiso 1 1 calc R
H54B H 0.5382 0.3376 0.6417 0.164 Uiso 1 1 calc R
H54C H 0.6689 0.2748 0.6069 0.164 Uiso 1 1 calc R
C2 C 0.5058(6) 0.2313(4) 1.1771(4) 0.0632(16) Uani 1 1 d .
H2 H 0.4599 0.2826 1.1447 0.076 Uiso 1 1 calc R
C32 C 1.2929(8) 0.1790(6) 0.7049(5) 0.121(3) Uani 1 1 d .
H32 H 1.2812 0.1816 0.7612 0.145 Uiso 1 1 calc R
C33 C 1.1809(7) 0.2082(5) 0.6554(5) 0.100(3) Uani 1 1 d .
H33 H 1.0951 0.2309 0.6802 0.121 Uiso 1 1 calc R
C18 C 0.7071(9) 0.5163(5) 0.9061(5) 0.111(3) Uani 1 1 d .
H18A H 0.7647 0.4763 0.9462 0.167 Uiso 1 1 calc R
H18B H 0.6601 0.5680 0.9292 0.167 Uiso 1 1 calc R
H18C H 0.7632 0.5339 0.8575 0.167 Uiso 1 1 calc R

loop_
_atom_site_aniso_label
_atom_site_aniso_U_11
_atom_site_aniso_U_22
_atom_site_aniso_U_33
_atom_site_aniso_U_23
_atom_site_aniso_U_13
_atom_site_aniso_U_12
Au2 0.05220(13) 0.05081(13) 0.06192(15) -0.01755(11) -0.00617(11) -0.00768(10)
Au1 0.05935(15) 0.06693(15) 0.05962(15) -0.01761(12) -0.00268(12) -0.01277(12)
C34 0.045(3) 0.056(3) 0.059(3) -0.019(3) -0.002(3) -0.015(2)
C37 0.036(3) 0.071(4) 0.051(3) -0.028(3) 0.011(2) -0.005(2)
N4 0.040(2) 0.060(3) 0.069(3) -0.028(2) -0.002(2) -0.003(2)
C22 0.046(4) 0.127(6) 0.063(4) -0.015(4) 0.001(3) -0.009(4)
C28 0.049(2) 0.054(2) 0.054(2) -0.0033(18) 0.0038(19) -0.0174(18)
C7 0.064(4) 0.097(5) 0.042(3) -0.010(3) 0.009(3) -0.031(3)
C26 0.085(5) 0.108(6) 0.083(5) -0.051(4) 0.012(4) -0.035(4)
C27 0.104(6) 0.143(7) 0.126(7) -0.078(6) -0.012(5) -0.021(5)
N3 0.054(3) 0.052(2) 0.066(3) -0.027(2) -0.004(2) 0.006(2)
C10 0.058(4) 0.068(4) 0.055(3) -0.012(3) -0.006(3) -0.004(3)
N1 0.061(3) 0.111(4) 0.061(3) -0.030(3) 0.000(3) -0.012(3)
C45 0.080(5) 0.082(5) 0.110(6) -0.002(4) 0.017(4) -0.011(4)
N2 0.057(3) 0.109(4) 0.046(3) -0.016(3) 0.016(2) -0.027(3)
C31 0.061(5) 0.103(6) 0.118(7) -0.016(5) -0.027(5) -0.011(4)
C50 0.067(4) 0.052(3) 0.070(4) -0.023(3) -0.003(3) -0.009(3)
C24 0.082(5) 0.170(8) 0.089(5) -0.027(5) 0.012(4) 0.008(5)
C41 0.065(4) 0.071(4) 0.059(3) -0.039(3) -0.004(3) 0.015(3)
C20 0.082(5) 0.114(6) 0.060(4) -0.023(4) -0.007(4) -0.018(4)
C46 0.063(4) 0.055(3) 0.067(4) -0.027(3) -0.012(3) 0.005(3)
C42 0.064(4) 0.080(4) 0.108(5) -0.035(4) -0.003(4) 0.013(3)
C49 0.082(4) 0.037(3) 0.117(6) -0.027(3) 0.002(4) -0.024(3)
C19 0.041(3) 0.109(5) 0.061(4) -0.031(4) 0.000(3) -0.014(3)
C29 0.061(4) 0.138(6) 0.072(4) -0.013(4) 0.005(4) -0.021(4)
C12 0.120(7) 0.096(5) 0.142(7) -0.072(5) -0.036(6) 0.007(5)
C38 0.043(3) 0.054(3) 0.069(4) -0.023(3) 0.005(3) -0.017(2)
C48 0.133(7) 0.110(6) 0.089(5) -0.023(5) 0.035(5) -0.058(5)
C14 0.085(5) 0.070(4) 0.039(3) 0.019(3) 0.008(3) -0.002(4)
C1 0.049(2) 0.054(2) 0.054(2) -0.0033(18) 0.0038(19) -0.0174(18)
C6 0.053(4) 0.081(4) 0.059(4) -0.007(3) 0.018(3) -0.015(3)
C17 0.086(5) 0.083(5) 0.060(4) -0.006(3) -0.004(4) -0.029(4)
C51 0.081(5) 0.097(5) 0.101(5) -0.051(4) -0.003(4) -0.010(4)
C52 0.068(4) 0.055(3) 0.044(3) -0.001(3) 0.011(3) -0.002(3)
C44 0.065(4) 0.039(3) 0.082(4) -0.040(3) -0.020(3) -0.007(2)
C23 0.039(3) 0.145(7) 0.080(5) -0.031(5) -0.011(3) 0.007(4)
C30 0.056(3) 0.110(4) 0.097(4) -0.032(3) 0.027(3) -0.017(3)
C35 0.057(4) 0.075(4) 0.112(5) -0.053(4) -0.030(4) 0.010(3)
C40 0.068(4) 0.055(3) 0.075(4) -0.037(3) -0.021(3) -0.010(3)
C43 0.059(4) 0.081(4) 0.059(4) -0.014(3) 0.002(3) -0.013(3)
C47 0.059(4) 0.061(3) 0.068(4) -0.014(3) 0.001(3) -0.025(3)
C53 0.076(4) 0.038(3) 0.074(4) -0.022(3) 0.004(3) -0.013(3)
C5 0.100(6) 0.074(4) 0.085(5) -0.029(4) -0.023(5) -0.018(4)
C21 0.140(7) 0.108(6) 0.086(5) -0.021(5) -0.020(5) -0.040(5)
C11 0.071(4) 0.088(5) 0.068(4) -0.024(4) -0.011(3) -0.002(4)
C36 0.072(4) 0.066(4) 0.100(5) -0.031(4) -0.032(4) 0.003(3)
C9 0.089(6) 0.145(7) 0.074(5) -0.011(5) -0.016(5) 0.005(5)
C16 0.110(6) 0.066(4) 0.085(5) -0.007(4) -0.017(5) -0.017(4)
C3 0.056(3) 0.110(4) 0.097(4) -0.032(3) 0.027(3) -0.017(3)
C25 0.036(3) 0.111(5) 0.116(6) -0.030(5) -0.005(4) 0.018(4)
C4 0.118(7) 0.103(6) 0.072(5) -0.028(4) 0.009(5) -0.060(5)
C8 0.088(6) 0.158(8) 0.048(4) -0.007(4) 0.017(4) -0.027(5)
C13 0.070(4) 0.083(5) 0.082(5) -0.029(4) -0.005(4) -0.014(4)
C15 0.097(6) 0.083(5) 0.107(6) 0.000(4) -0.018(5) 0.007(4)
C39 0.057(4) 0.090(4) 0.069(4) -0.002(3) 0.021(3) -0.012(3)
C54 0.135(7) 0.069(4) 0.132(7) -0.034(4) 0.034(6) -0.041(5)
C2 0.048(3) 0.055(3) 0.086(4) -0.011(3) -0.019(3) -0.005(3)
C32 0.087(6) 0.178(9) 0.102(6) -0.060(6) -0.046(5) 0.010(6)
C33 0.074(5) 0.141(7) 0.092(5) -0.063(5) -0.020(4) 0.007(4)
C18 0.127(7) 0.090(5) 0.123(7) -0.005(5) -0.033(6) -0.037(5)

loop_
_atom_type_symbol
_atom_type_description
_atom_type_scat_dispersion_real
_atom_type_scat_dispersion_imag
_atom_type_scat_source
C C 0.0033 0.0016 'International Tables Vol C Tables 4.2.6.8 and 6.1.1.4'
H H 0.0000 0.0000 'International Tables Vol C Tables 4.2.6.8 and 6.1.1.4'
N N 0.0061 0.0033 'International Tables Vol C Tables 4.2.6.8 and 6.1.1.4'
Au Au -2.0133 8.8022 'International Tables Vol C Tables 4.2.6.8 and 6.1.1.4'

loop_
_geom_angle_atom_site_label_1
_geom_angle_atom_site_label_2
_geom_angle_atom_site_label_3
_geom_angle
C34 Au2 C28 178.57(19)
C1 Au1 C7 176.4(2)
N4 C34 N3 105.1(4)
N4 C34 Au2 126.3(4)
N3 C34 Au2 128.6(4)
C44 C37 C38 121.6(4)
C44 C37 N4 118.7(5)
C38 C37 N4 119.7(4)
C34 N4 C36 110.5(4)
C34 N4 C37 125.0(4)
C36 N4 C37 124.4(5)
C23 C22 C20 127.3(7)
C23 C22 H22 116.4
C20 C22 H22 116.4
C29 C28 C33 115.0(6)
C29 C28 Au2 123.4(5)
C33 C28 Au2 121.6(4)
N1 C7 N2 104.9(5)
N1 C7 Au1 129.9(5)
N2 C7 Au1 125.2(4)
C19 C26 C25 116.4(6)
C19 C26 C27 120.6(7)
C25 C26 C27 123.0(7)
C26 C27 H27A 109.5
C26 C27 H27B 109.5
H27A C27 H27B 109.5
C26 C27 H27C 109.5
H27A C27 H27C 109.5
H27B C27 H27C 109.5
C34 N3 C35 110.1(4)
C34 N3 C46 123.9(4)
C35 N3 C46 126.0(4)
C17 C10 C11 121.1(6)
C17 C10 N2 119.8(6)
C11 C10 N2 118.9(5)
C7 N1 C8 110.4(6)
C7 N1 C19 124.8(5)
C8 N1 C19 124.8(6)
C44 C45 H45A 109.5
C44 C45 H45B 109.5
H45A C45 H45B 109.5
C44 C45 H45C 109.5
H45A C45 H45C 109.5
H45B C45 H45C 109.5
C7 N2 C9 110.8(5)
C7 N2 C10 126.7(5)
C9 N2 C10 122.5(6)
C30 C31 C32 119.5(7)
C30 C31 H31 120.3
C32 C31 H31 120.3
C52 C50 C49 119.4(5)
C52 C50 C51 122.2(6)
C49 C50 C51 118.4(6)
C23 C24 H24A 109.5
C23 C24 H24B 109.5
H24A C24 H24B 109.5
C23 C24 H24C 109.5
H24A C24 H24C 109.5
H24B C24 H24C 109.5
C40 C41 C43 117.7(5)
C40 C41 C42 120.4(6)
C43 C41 C42 121.9(6)
C22 C20 C19 114.4(7)
C22 C20 C21 124.2(7)
C19 C20 C21 121.4(6)
C53 C46 C47 121.9(5)
C53 C46 N3 118.6(5)
C47 C46 N3 119.4(5)
C41 C42 H42A 109.5
C41 C42 H42B 109.5
H42A C42 H42B 109.5
C41 C42 H42C 109.5
H42A C42 H42C 109.5
H42B C42 H42C 109.5
C50 C49 C47 120.8(5)
C50 C49 H49 119.6
C47 C49 H49 119.6
C26 C19 C20 123.5(6)
C26 C19 N1 120.0(6)
C20 C19 N1 116.5(6)
C28 C29 C30 122.5(6)
C28 C29 H29 118.8
C30 C29 H29 118.8
C11 C12 H12A 109.5
C11 C12 H12B 109.5
H12A C12 H12B 109.5
C11 C12 H12C 109.5
H12A C12 H12C 109.5
H12B C12 H12C 109.5
C40 C38 C37 117.0(5)
C40 C38 C39 122.5(5)
C37 C38 C39 120.5(5)
C47 C48 H48A 109.5
C47 C48 H48B 109.5
H48A C48 H48B 109.5
C47 C48 H48C 109.5
H48A C48 H48C 109.5
H48B C48 H48C 109.5
C13 C14 C16 118.0(6)
C13 C14 C15 121.2(7)
C16 C14 C15 120.8(6)
C6 C1 C2 114.1(5)
C6 C1 Au1 121.9(4)
C2 C1 Au1 123.8(4)
C5 C6 C1 123.0(6)
C5 C6 H6 118.5
C1 C6 H6 118.5
C16 C17 C10 118.3(6)
C16 C17 C18 120.6(7)
C10 C17 C18 121.0(6)
C50 C51 H51A 109.5
C50 C51 H51B 109.5
H51A C51 H51B 109.5
C50 C51 H51C 109.5
H51A C51 H51C 109.5
H51B C51 H51C 109.5
C50 C52 C53 122.2(5)
C50 C52 H52 118.9
C53 C52 H52 118.9
C37 C44 C43 118.9(5)
C37 C44 C45 121.6(5)
C43 C44 C45 119.6(6)
C22 C23 C25 115.0(6)
C22 C23 C24 124.7(7)
C25 C23 C24 120.2(8)
C31 C30 C29 120.2(6)
C31 C30 H30 119.9
C29 C30 H30 119.9
C36 C35 N3 107.6(5)
C36 C35 H35 126.2
N3 C35 H35 126.2
C41 C40 C38 123.7(6)
C41 C40 H40 118.2
C38 C40 H40 118.2
C44 C43 C41 121.2(5)
C44 C43 H43 119.4
C41 C43 H43 119.4
C46 C47 C49 117.9(5)
C46 C47 C48 121.4(5)
C49 C47 C48 120.7(6)
C46 C53 C52 117.8(5)
C46 C53 C54 120.7(5)
C52 C53 C54 121.5(6)
C4 C5 C6 119.9(7)
C4 C5 H5 120.1
C6 C5 H5 120.1
C20 C21 H21A 109.5
C20 C21 H21B 109.5
H21A C21 H21B 109.5
C20 C21 H21C 109.5
H21A C21 H21C 109.5
H21B C21 H21C 109.5
C13 C11 C10 117.8(6)
C13 C11 C12 120.4(7)
C10 C11 C12 121.7(6)
C35 C36 N4 106.6(5)
C35 C36 H36 126.7
N4 C36 H36 126.7
C8 C9 N2 107.0(7)
C8 C9 H9 126.5
N2 C9 H9 126.5
C17 C16 C14 122.4(7)
C17 C16 H16 118.8
C14 C16 H16 118.8
C4 C3 C2 120.6(6)
C4 C3 H3 119.7
C2 C3 H3 119.7
C26 C25 C23 123.4(7)
C26 C25 H25 118.3
C23 C25 H25 118.3
C3 C4 C5 119.9(7)
C3 C4 H4 120.1
C5 C4 H4 120.1
C9 C8 N1 106.9(6)
C9 C8 H8 126.5
N1 C8 H8 126.5
C14 C13 C11 122.3(7)
C14 C13 H13 118.8
C11 C13 H13 118.8
C14 C15 H15A 109.5
C14 C15 H15B 109.5
H15A C15 H15B 109.5
C14 C15 H15C 109.5
H15A C15 H15C 109.5
H15B C15 H15C 109.5
C38 C39 H39A 109.5
C38 C39 H39B 109.5
H39A C39 H39B 109.5
C38 C39 H39C 109.5
H39A C39 H39C 109.5
H39B C39 H39C 109.5
C53 C54 H54A 109.5
C53 C54 H54B 109.5
H54A C54 H54B 109.5
C53 C54 H54C 109.5
H54A C54 H54C 109.5
H54B C54 H54C 109.5
C3 C2 C1 122.3(6)
C3 C2 H2 118.8
C1 C2 H2 118.8
C31 C32 C33 119.0(7)
C31 C32 H32 120.5
C33 C32 H32 120.5
C28 C33 C32 123.7(7)
C28 C33 H33 118.2
C32 C33 H33 118.2
C17 C18 H18A 109.5
C17 C18 H18B 109.5
H18A C18 H18B 109.5
C17 C18 H18C 109.5
H18A C18 H18C 109.5
H18B C18 H18C 109.5

loop_
_geom_bond_atom_site_label_1
_geom_bond_atom_site_label_2
_geom_bond_distance
Au2 C34 2.028(5)
Au2 C28 2.038(5)
Au1 C1 2.016(5)
Au1 C7 2.031(5)
C34 N4 1.336(6)
C34 N3 1.340(6)
C37 C44 1.380(7)
C37 C38 1.386(7)
C37 N4 1.440(6)
N4 C36 1.381(7)
C22 C23 1.349(9)
C22 C20 1.374(9)
C22 H22 0.9300
C28 C29 1.335(8)
C28 C33 1.387(8)
C7 N1 1.343(7)
C7 N2 1.357(7)
C26 C19 1.385(9)
C26 C25 1.391(9)
C26 C27 1.505(9)
C27 H27A 0.9600
C27 H27B 0.9600
C27 H27C 0.9600
N3 C35 1.375(7)
N3 C46 1.451(6)
C10 C17 1.384(8)
C10 C11 1.389(8)
C10 N2 1.428(7)
N1 C8 1.407(8)
N1 C19 1.464(7)
C45 C44 1.508(8)
C45 H45A 0.9600
C45 H45B 0.9600
C45 H45C 0.9600
N2 C9 1.390(8)
C31 C30 1.340(9)
C31 C32 1.351(10)
C31 H31 0.9300
C50 C52 1.344(7)
C50 C49 1.379(8)
C50 C51 1.521(8)
C24 C23 1.494(9)
C24 H24A 0.9600
C24 H24B 0.9600
C24 H24C 0.9600
C41 C40 1.365(8)
C41 C43 1.385(8)
C41 C42 1.513(7)
C20 C19 1.397(8)
C20 C21 1.491(9)
C46 C53 1.371(8)
C46 C47 1.386(8)
C42 H42A 0.9600
C42 H42B 0.9600
C42 H42C 0.9600
C49 C47 1.390(8)
C49 H49 0.9300
C29 C30 1.425(9)
C29 H29 0.9300
C12 C11 1.514(9)
C12 H12A 0.9600
C12 H12B 0.9600
C12 H12C 0.9600
C38 C40 1.379(7)
C38 C39 1.490(7)
C48 C47 1.503(8)
C48 H48A 0.9600
C48 H48B 0.9600
C48 H48C 0.9600
C14 C13 1.369(8)
C14 C16 1.373(9)
C14 C15 1.525(8)
C1 C6 1.397(7)
C1 C2 1.417(7)
C6 C5 1.377(8)
C6 H6 0.9300
C17 C16 1.361(9)
C17 C18 1.515(9)
C51 H51A 0.9600
C51 H51B 0.9600
C51 H51C 0.9600
C52 C53 1.388(7)
C52 H52 0.9300
C44 C43 1.383(7)
C23 C25 1.396(9)
C30 H30 0.9300
C35 C36 1.313(7)
C35 H35 0.9300
C40 H40 0.9300
C43 H43 0.9300
C53 C54 1.523(8)
C5 C4 1.371(9)
C5 H5 0.9300
C21 H21A 0.9600
C21 H21B 0.9600
C21 H21C 0.9600
C11 C13 1.373(8)
C36 H36 0.9300
C9 C8 1.325(9)
C9 H9 0.9300
C16 H16 0.9300
C3 C4 1.347(9)
C3 C2 1.378(9)
C3 H3 0.9300
C25 H25 0.9300
C4 H4 0.9300
C8 H8 0.9300
C13 H13 0.9300
C15 H15A 0.9600
C15 H15B 0.9600
C15 H15C 0.9600
C39 H39A 0.9600
C39 H39B 0.9600
C39 H39C 0.9600
C54 H54A 0.9600
C54 H54B 0.9600
C54 H54C 0.9600
C2 H2 0.9300
C32 C33 1.391(9)
C32 H32 0.9300
C33 H33 0.9300
C18 H18A 0.9600
C18 H18B 0.9600
C18 H18C 0.9600

loop_
_geom_torsion_atom_site_label_1
_geom_torsion_atom_site_label_2
_geom_torsion_atom_site_label_3
_geom_torsion_atom_site_label_4
_geom_torsion
C28 Au2 C34 N4 -30(9)
C28 Au2 C34 N3 148(8)
N3 C34 N4 C36 1.3(6)
Au2 C34 N4 C36 179.9(4)
N3 C34 N4 C37 -179.3(5)
Au2 C34 N4 C37 -0.7(8)
C44 C37 N4 C34 -91.5(7)
C38 C37 N4 C34 87.8(7)
C44 C37 N4 C36 87.8(7)
C38 C37 N4 C36 -92.9(7)
C34 Au2 C28 C29 70(8)
C34 Au2 C28 C33 -106(8)
C1 Au1 C7 N1 -99(4)
C1 Au1 C7 N2 80(4)
N4 C34 N3 C35 -1.0(6)
Au2 C34 N3 C35 -179.5(5)
N4 C34 N3 C46 178.3(5)
Au2 C34 N3 C46 -0.2(8)
N2 C7 N1 C8 0.3(8)
Au1 C7 N1 C8 179.3(5)
N2 C7 N1 C19 -178.8(5)
Au1 C7 N1 C19 0.1(10)
N1 C7 N2 C9 0.0(8)
Au1 C7 N2 C9 -179.0(5)
N1 C7 N2 C10 -176.7(6)
Au1 C7 N2 C10 4.2(9)
C17 C10 N2 C7 98.3(8)
C11 C10 N2 C7 -85.1(8)
C17 C10 N2 C9 -78.1(8)
C11 C10 N2 C9 98.5(8)
C23 C22 C20 C19 0.2(11)
C23 C22 C20 C21 -178.2(7)
C34 N3 C46 C53 -90.3(7)
C35 N3 C46 C53 88.9(8)
C34 N3 C46 C47 89.7(7)
C35 N3 C46 C47 -91.1(7)
C52 C50 C49 C47 -1.1(9)
C51 C50 C49 C47 179.6(5)
C25 C26 C19 C20 -0.6(10)
C27 C26 C19 C20 -179.9(7)
C25 C26 C19 N1 178.0(6)
C27 C26 C19 N1 -1.4(10)
C22 C20 C19 C26 1.2(10)
C21 C20 C19 C26 179.6(7)
C22 C20 C19 N1 -177.5(5)
C21 C20 C19 N1 0.9(9)
C7 N1 C19 C26 92.9(8)
C8 N1 C19 C26 -86.2(9)
C7 N1 C19 C20 -88.4(8)
C8 N1 C19 C20 92.5(8)
C33 C28 C29 C30 -2.5(10)
Au2 C28 C29 C30 -179.1(5)
C44 C37 C38 C40 2.4(8)
N4 C37 C38 C40 -176.9(5)
C44 C37 C38 C39 -178.9(5)
N4 C37 C38 C39 1.8(8)
C7 Au1 C1 C6 83(4)
C7 Au1 C1 C2 -93(4)
C2 C1 C6 C5 2.9(9)
Au1 C1 C6 C5 -173.2(5)
C11 C10 C17 C16 -0.1(10)
N2 C10 C17 C16 176.4(6)
C11 C10 C17 C18 177.9(6)
N2 C10 C17 C18 -5.6(9)
C49 C50 C52 C53 0.3(9)
C51 C50 C52 C53 179.7(5)
C38 C37 C44 C43 -1.5(8)
N4 C37 C44 C43 177.8(5)
C38 C37 C44 C45 177.7(5)
N4 C37 C44 C45 -3.0(8)
C20 C22 C23 C25 -1.8(11)
C20 C22 C23 C24 -177.0(7)
C32 C31 C30 C29 2.4(12)
C28 C29 C30 C31 0.5(12)
C34 N3 C35 C36 0.3(8)
C46 N3 C35 C36 -179.0(6)
C43 C41 C40 C38 0.8(9)
C42 C41 C40 C38 179.9(5)
C37 C38 C40 C41 -2.1(8)
C39 C38 C40 C41 179.2(6)
C37 C44 C43 C41 0.2(8)
C45 C44 C43 C41 -179.0(6)
C40 C41 C43 C44 0.1(9)
C42 C41 C43 C44 -178.9(5)
C53 C46 C47 C49 1.4(9)
N3 C46 C47 C49 -178.5(5)
C53 C46 C47 C48 -178.7(6)
N3 C46 C47 C48 1.3(9)
C50 C49 C47 C46 0.2(9)
C50 C49 C47 C48 -179.7(6)
C47 C46 C53 C52 -2.1(9)
N3 C46 C53 C52 177.9(5)
C47 C46 C53 C54 176.6(6)
N3 C46 C53 C54 -3.5(9)
C50 C52 C53 C46 1.2(9)
C50 C52 C53 C54 -177.4(6)
C1 C6 C5 C4 -4.5(10)
C17 C10 C11 C13 0.7(9)
N2 C10 C11 C13 -175.9(6)
C17 C10 C11 C12 -177.6(6)
N2 C10 C11 C12 5.9(10)
N3 C35 C36 N4 0.5(8)
C34 N4 C36 C35 -1.2(8)
C37 N4 C36 C35 179.4(6)
C7 N2 C9 C8 -0.3(9)
C10 N2 C9 C8 176.5(7)
C10 C17 C16 C14 -1.2(10)
C18 C17 C16 C14 -179.2(7)
C13 C14 C16 C17 1.8(10)
C15 C14 C16 C17 -178.3(6)
C19 C26 C25 C23 -1.3(11)
C27 C26 C25 C23 178.0(7)
C22 C23 C25 C26 2.4(11)
C24 C23 C25 C26 177.8(6)
C2 C3 C4 C5 0.0(11)
C6 C5 C4 C3 3.0(10)
N2 C9 C8 N1 0.5(10)
C7 N1 C8 C9 -0.5(9)
C19 N1 C8 C9 178.6(7)
C16 C14 C13 C11 -1.1(10)
C15 C14 C13 C11 179.0(6)
C10 C11 C13 C14 0.0(10)
C12 C11 C13 C14 178.3(6)
C4 C3 C2 C1 -1.6(10)
C6 C1 C2 C3 0.2(9)
Au1 C1 C2 C3 176.2(5)
C30 C31 C32 C33 -2.9(13)
C29 C28 C33 C32 1.9(11)
Au2 C28 C33 C32 178.6(7)
C31 C32 C33 C28 0.8(14)
